data_4315738
loop_
_publ_author_name
'Wan-Jung Chuang'
'I-Jung Lin'
'Hsing-Yin Chen'
'Yu-Lun Chang'
'Sodio C. N. Hsu'

_publ_section_title
;
 Characterization of A New Copper(I)-Nitrito Complex That Evolves Nitric
 Oxide
;
_journal_name_full 'Inorganic Chemistry'
_journal_page_first 5377
_journal_page_last 5384
_journal_paper_doi 10.1021/ic100083b
_journal_volume 49
_journal_year 2010
_chemical_formula_moiety 'C38 H34 Cu N O4 P2'
_chemical_formula_sum 'C38 H34 Cu N O4 P2'
_chemical_formula_weight 694.14
_chemical_name_systematic
;
 ?
;
_space_group_IT_number 15
_symmetry_cell_setting monoclinic
_symmetry_space_group_name_Hall '-C 2yc'
_symmetry_space_group_name_H-M 'C 1 2/c 1'
_atom_sites_solution_hydrogens geom
_atom_sites_solution_primary direct
_atom_sites_solution_secondary difmap
_audit_creation_method SHELXL-97
_cell_angle_alpha 90.00
_cell_angle_beta 105.5320(10)
_cell_angle_gamma 90.00
_cell_formula_units_Z 8
_cell_length_a 22.2530(6)
_cell_length_b 15.9491(5)
_cell_length_c 19.8515(7)
_cell_measurement_reflns_used 39738
_cell_measurement_temperature 200(2)
_cell_measurement_theta_max 25.028
_cell_measurement_theta_min 2.037
_cell_volume 6788.3(4)
_computing_cell_refinement 'HKL Scalepack (Otwinowski & Minor 1997)'
_computing_data_collection 'Collect (Nonius BV, 1997-2000)'
_computing_data_reduction 'HKL Denzo and Scalepack'
_computing_molecular_graphics 'Ortep-3 for Windows (Farrugia, 1997)'
_computing_publication_material 'WinGX publication routines (Farrugia, 1999)'
_computing_structure_refinement 'SHELXL-97 (Sheldrick, 1997)'
_computing_structure_solution 'SHELXS-86 (Sheldrick, 1986)'
_diffrn_ambient_temperature 200(2)
_diffrn_detector_area_resol_mean 9
_diffrn_measured_fraction_theta_full 0.979
_diffrn_measured_fraction_theta_max 0.979
_diffrn_measurement_device_type KappaCCD
_diffrn_measurement_method 'CCD rotation images, thick slices'
_diffrn_radiation_monochromator graphite
_diffrn_radiation_source 'fine-focus sealed tube'
_diffrn_radiation_type MoK\a
_diffrn_radiation_wavelength 0.71073
_diffrn_reflns_av_R_equivalents 0.0812
_diffrn_reflns_av_sigmaI/netI 0.0793
_diffrn_reflns_limit_h_max 26
_diffrn_reflns_limit_h_min -26
_diffrn_reflns_limit_k_max 18
_diffrn_reflns_limit_k_min -19
_diffrn_reflns_limit_l_max 23
_diffrn_reflns_limit_l_min -23
_diffrn_reflns_number 21302
_diffrn_reflns_theta_full 25.14
_diffrn_reflns_theta_max 25.14
_diffrn_reflns_theta_min 2.05
_exptl_absorpt_coefficient_mu 0.779
_exptl_absorpt_correction_T_max 0.9018
_exptl_absorpt_correction_T_min 0.7687
_exptl_absorpt_correction_type multi-scan
_exptl_absorpt_process_details
;
 ?
;
_exptl_crystal_colour colorless
_exptl_crystal_density_diffrn 1.358
_exptl_crystal_density_method 'not measured'
_exptl_crystal_description prism
_exptl_crystal_F_000 2880
_exptl_crystal_size_max 0.34
_exptl_crystal_size_mid 0.25
_exptl_crystal_size_min 0.09
_refine_diff_density_max 0.522
_refine_diff_density_min -0.729
_refine_diff_density_rms 0.199
_refine_ls_extinction_method none
_refine_ls_goodness_of_fit_ref 1.073
_refine_ls_hydrogen_treatment fixed
_refine_ls_matrix_type full
_refine_ls_number_parameters 415
_refine_ls_number_reflns 5957
_refine_ls_number_restraints 0
_refine_ls_restrained_S_all 1.073
_refine_ls_R_factor_all 0.1083
_refine_ls_R_factor_gt 0.0608
_refine_ls_shift/su_max 0.000
_refine_ls_shift/su_mean 0.000
_refine_ls_structure_factor_coef Fsqd
_refine_ls_weighting_details 'calc w=1/[\s^2^(Fo^2^)+(0.0798P)^2^+9.6267P] where P=(Fo^2^+2Fc^2^)/3'
_refine_ls_weighting_scheme calc
_refine_ls_wR_factor_gt 0.1415
_refine_ls_wR_factor_ref 0.1718
_reflns_number_gt 3981
_reflns_number_total 5957
_reflns_threshold_expression >2sigma(I)
_cod_data_source_file ic100083b_si_002_3.cif
_cod_data_source_block 3
_cod_original_sg_symbol_H-M 'C 2/c'
_cod_database_code 4315738

loop_
_symmetry_equiv_pos_as_xyz
'x, y, z'
'-x, y, -z+1/2'
'x+1/2, y+1/2, z'
'-x+1/2, y+1/2, -z+1/2'
'-x, -y, -z'
'x, -y, z-1/2'
'-x+1/2, -y+1/2, -z'
'x+1/2, -y+1/2, z-1/2'

loop_
_atom_site_label
_atom_site_type_symbol
_atom_site_fract_x
_atom_site_fract_y
_atom_site_fract_z
_atom_site_U_iso_or_equiv
_atom_site_adp_type
_atom_site_occupancy
_atom_site_symmetry_multiplicity
_atom_site_calc_flag
_atom_site_refinement_flags
_atom_site_disorder_assembly
_atom_site_disorder_group
C1 C 0.0835(2) -0.0272(3) 0.3861(3) 0.0383(12) Uani 1 1 d . . .
C2 C 0.0703(2) -0.0998(4) 0.3482(3) 0.0529(14) Uani 1 1 d . . .
H2 H 0.1005 -0.1234 0.3295 0.063 Uiso 1 1 d R . .
C3 C 0.0133(3) -0.1381(4) 0.3374(3) 0.0691(18) Uani 1 1 d . . .
H3 H 0.0059 -0.1878 0.3121 0.083 Uiso 1 1 d R . .
C4 C -0.0328(3) -0.1045(4) 0.3630(3) 0.0674(18) Uani 1 1 d . . .
H4 H -0.0715 -0.1304 0.3547 0.081 Uiso 1 1 d R . .
C5 C -0.0204(3) -0.0336(5) 0.4008(4) 0.078(2) Uani 1 1 d . . .
H5 H -0.0513 -0.0098 0.4183 0.093 Uiso 1 1 d R . .
C6 C 0.0379(2) 0.0057(4) 0.4139(3) 0.0645(17) Uani 1 1 d . . .
H6 H 0.0460 0.0538 0.4414 0.077 Uiso 1 1 d R . .
C7 C 0.1480(2) 0.0996(3) 0.3293(2) 0.0368(11) Uani 1 1 d . . .
C8 C 0.0904(2) 0.1207(4) 0.2866(3) 0.074(2) Uani 1 1 d . . .
H8 H 0.0548 0.0951 0.2929 0.089 Uiso 1 1 d R . .
C9 C 0.0853(3) 0.1797(5) 0.2348(4) 0.102(3) Uani 1 1 d . . .
H9 H 0.0460 0.1937 0.2064 0.122 Uiso 1 1 d R . .
C10 C 0.1376(3) 0.2182(4) 0.2243(3) 0.0625(17) Uani 1 1 d . . .
H10 H 0.1339 0.2578 0.1891 0.075 Uiso 1 1 d R . .
C11 C 0.1944(3) 0.1972(4) 0.2663(3) 0.0565(15) Uani 1 1 d . . .
H11 H 0.2299 0.2232 0.2599 0.068 Uiso 1 1 d R . .
C12 C 0.2002(2) 0.1382(3) 0.3182(3) 0.0515(14) Uani 1 1 d . . .
H12 H 0.2396 0.1243 0.3461 0.062 Uiso 1 1 d R . .
C13 C 0.1656(2) 0.0867(3) 0.4765(2) 0.0371(11) Uani 1 1 d . . .
C14 C 0.1602(3) 0.1731(3) 0.4744(3) 0.0512(14) Uani 1 1 d . . .
H14 H 0.1519 0.2005 0.4315 0.061 Uiso 1 1 d R . .
C15 C 0.1667(3) 0.2195(4) 0.5346(4) 0.0692(18) Uani 1 1 d . . .
H15 H 0.1622 0.2775 0.5322 0.083 Uiso 1 1 d R . .
C16 C 0.1797(3) 0.1799(4) 0.5978(3) 0.0593(16) Uani 1 1 d . . .
H16 H 0.1843 0.2112 0.6383 0.071 Uiso 1 1 d R . .
C17 C 0.1860(2) 0.0938(4) 0.6021(3) 0.0520(14) Uani 1 1 d . . .
H17 H 0.1949 0.0672 0.6454 0.062 Uiso 1 1 d R . .
C18 C 0.1792(2) 0.0476(3) 0.5417(3) 0.0426(12) Uani 1 1 d . . .
C19 C 0.2034(3) -0.0802(4) 0.6057(3) 0.077(2) Uani 1 1 d . . .
H19A H 0.2045 -0.1395 0.5979 0.093 Uiso 1 1 d R . .
H19B H 0.1747 -0.0685 0.6331 0.093 Uiso 1 1 d R . .
H19C H 0.2442 -0.0610 0.6303 0.093 Uiso 1 1 d R . .
C20 C 0.3719(2) 0.0429(3) 0.3861(3) 0.0405(12) Uani 1 1 d . . .
C21 C 0.3470(3) 0.0440(4) 0.3145(3) 0.0628(17) Uani 1 1 d . . .
H21 H 0.3166 0.0050 0.2937 0.075 Uiso 1 1 d R . .
C22 C 0.3664(3) 0.1019(4) 0.2737(3) 0.0666(18) Uani 1 1 d . . .
H22 H 0.3498 0.1012 0.2254 0.080 Uiso 1 1 d R . .
C23 C 0.4101(3) 0.1602(4) 0.3036(3) 0.0600(16) Uani 1 1 d . . .
H23 H 0.4223 0.2003 0.2759 0.072 Uiso 1 1 d R . .
C24 C 0.4359(3) 0.1600(4) 0.3740(3) 0.0597(16) Uani 1 1 d . . .
H24 H 0.4663 0.1992 0.3942 0.072 Uiso 1 1 d R . .
C25 C 0.4172(2) 0.1024(3) 0.4153(3) 0.0466(13) Uani 1 1 d . . .
H25 H 0.4349 0.1029 0.4634 0.056 Uiso 1 1 d R . .
C26 C 0.3683(2) 0.0061(3) 0.5278(3) 0.0425(12) Uani 1 1 d . . .
C27 C 0.3333(2) 0.0693(3) 0.5473(3) 0.0521(14) Uani 1 1 d . . .
H27 H 0.2980 0.0899 0.5152 0.063 Uiso 1 1 d R . .
C28 C 0.3509(3) 0.1015(4) 0.6141(3) 0.0632(17) Uani 1 1 d . . .
H28 H 0.3277 0.1445 0.6264 0.076 Uiso 1 1 d R . .
C29 C 0.4017(3) 0.0710(4) 0.6622(3) 0.0698(18) Uani 1 1 d . . .
H29 H 0.4128 0.0928 0.7073 0.084 Uiso 1 1 d R . .
C30 C 0.4366(3) 0.0077(4) 0.6442(3) 0.0683(18) Uani 1 1 d . . .
H30 H 0.4711 -0.0136 0.6773 0.082 Uiso 1 1 d R . .
C31 C 0.4202(2) -0.0240(4) 0.5771(3) 0.0563(15) Uani 1 1 d . . .
H31 H 0.4443 -0.0660 0.5649 0.068 Uiso 1 1 d R . .
C32 C 0.3944(2) -0.1237(3) 0.4407(3) 0.0435(13) Uani 1 1 d . . .
C33 C 0.4453(2) -0.1242(3) 0.4128(3) 0.0485(14) Uani 1 1 d . . .
H33 H 0.4533 -0.0774 0.3887 0.058 Uiso 1 1 d R . .
C34 C 0.4841(2) -0.1926(4) 0.4201(3) 0.0562(15) Uani 1 1 d . . .
H34 H 0.5181 -0.1920 0.4012 0.067 Uiso 1 1 d R . .
C35 C 0.4722(3) -0.2621(4) 0.4558(3) 0.0632(17) Uani 1 1 d . . .
H35 H 0.4986 -0.3083 0.4611 0.076 Uiso 1 1 d R . .
C36 C 0.4219(3) -0.2648(4) 0.4837(3) 0.0594(16) Uani 1 1 d . . .
H36 H 0.4139 -0.3119 0.5075 0.071 Uiso 1 1 d R . .
C37 C 0.3832(2) -0.1947(3) 0.4753(3) 0.0481(13) Uani 1 1 d . . .
C38 C 0.3268(4) -0.2459(5) 0.5547(4) 0.092(2) Uani 1 1 d . . .
H38A H 0.2891 -0.2342 0.5679 0.110 Uiso 1 1 d R . .
H38B H 0.3620 -0.2400 0.5948 0.110 Uiso 1 1 d R . .
H38C H 0.3253 -0.3022 0.5372 0.110 Uiso 1 1 d R . .
Cu1 Cu 0.24106(2) -0.05643(4) 0.39244(3) 0.0398(2) Uani 1 1 d . . .
N1 N 0.2112(3) -0.1510(4) 0.2794(3) 0.0714(15) Uani 1 1 d . . .
O1 O 0.18340(18) -0.0380(2) 0.54022(18) 0.0550(10) Uani 1 1 d . . .
O2 O 0.33251(18) -0.1880(3) 0.5010(2) 0.0693(12) Uani 1 1 d . . .
O3 O 0.2226(2) -0.1734(3) 0.3407(2) 0.0709(12) Uani 1 1 d . . .
O4 O 0.2161(2) -0.0742(3) 0.2709(2) 0.0774(13) Uani 1 1 d . . .
P1 P 0.15983(5) 0.02202(8) 0.39948(6) 0.0337(3) Uani 1 1 d . . .
P2 P 0.34305(5) -0.03391(8) 0.43806(7) 0.0400(3) Uani 1 1 d . . .

loop_
_atom_site_aniso_label
_atom_site_aniso_U_11
_atom_site_aniso_U_22
_atom_site_aniso_U_33
_atom_site_aniso_U_23
_atom_site_aniso_U_13
_atom_site_aniso_U_12
C1 0.034(2) 0.041(3) 0.040(3) 0.006(2) 0.010(2) 0.002(2)
C2 0.042(3) 0.058(4) 0.058(4) -0.007(3) 0.015(3) -0.004(3)
C3 0.057(4) 0.074(4) 0.077(4) -0.019(4) 0.019(3) -0.031(3)
C4 0.045(3) 0.084(5) 0.072(4) 0.005(4) 0.012(3) -0.029(3)
C5 0.039(3) 0.087(5) 0.118(6) -0.010(4) 0.038(4) -0.009(3)
C6 0.046(3) 0.062(4) 0.093(5) -0.018(4) 0.031(3) -0.005(3)
C7 0.036(2) 0.039(3) 0.036(3) 0.003(2) 0.009(2) 0.000(2)
C8 0.036(3) 0.098(5) 0.083(5) 0.050(4) 0.008(3) 0.004(3)
C9 0.062(4) 0.121(7) 0.104(6) 0.075(5) -0.010(4) -0.004(4)
C10 0.073(4) 0.062(4) 0.049(4) 0.024(3) 0.010(3) -0.003(3)
C11 0.059(3) 0.052(4) 0.058(4) 0.015(3) 0.015(3) -0.011(3)
C12 0.042(3) 0.054(4) 0.053(3) 0.013(3) 0.004(2) -0.005(3)
C13 0.032(2) 0.040(3) 0.040(3) -0.002(2) 0.012(2) -0.001(2)
C14 0.065(3) 0.042(3) 0.052(4) 0.000(3) 0.024(3) -0.002(3)
C15 0.096(5) 0.041(4) 0.075(5) -0.017(3) 0.032(4) -0.008(3)
C16 0.061(4) 0.067(4) 0.055(4) -0.021(3) 0.026(3) -0.009(3)
C17 0.046(3) 0.075(4) 0.038(3) -0.002(3) 0.016(2) -0.006(3)
C18 0.039(3) 0.051(3) 0.040(3) -0.002(3) 0.014(2) 0.000(2)
C19 0.101(5) 0.069(5) 0.059(4) 0.026(3) 0.017(4) 0.013(4)
C20 0.033(2) 0.042(3) 0.047(3) -0.006(2) 0.013(2) 0.007(2)
C21 0.057(3) 0.076(5) 0.053(4) -0.008(3) 0.011(3) -0.022(3)
C22 0.069(4) 0.086(5) 0.044(4) 0.003(3) 0.014(3) -0.027(4)
C23 0.058(3) 0.063(4) 0.060(4) 0.003(3) 0.018(3) -0.013(3)
C24 0.054(3) 0.052(4) 0.069(4) 0.002(3) 0.010(3) -0.012(3)
C25 0.045(3) 0.048(3) 0.044(3) -0.005(3) 0.008(2) -0.005(3)
C26 0.032(2) 0.049(3) 0.047(3) -0.006(3) 0.012(2) -0.005(2)
C27 0.038(3) 0.054(4) 0.063(4) -0.007(3) 0.011(3) -0.004(3)
C28 0.055(3) 0.066(4) 0.076(5) -0.022(4) 0.029(3) -0.012(3)
C29 0.073(4) 0.089(5) 0.050(4) -0.021(4) 0.022(3) -0.020(4)
C30 0.059(4) 0.088(5) 0.049(4) 0.001(4) 0.000(3) 0.002(4)
C31 0.050(3) 0.063(4) 0.050(4) -0.006(3) 0.003(3) 0.004(3)
C32 0.034(3) 0.044(3) 0.048(3) -0.007(3) 0.003(2) 0.002(2)
C33 0.036(3) 0.048(3) 0.057(4) -0.013(3) 0.007(2) -0.002(2)
C34 0.041(3) 0.063(4) 0.061(4) -0.023(3) 0.008(3) 0.006(3)
C35 0.063(4) 0.055(4) 0.064(4) -0.018(3) 0.005(3) 0.014(3)
C36 0.065(4) 0.046(4) 0.060(4) 0.001(3) 0.004(3) 0.007(3)
C37 0.043(3) 0.050(4) 0.049(3) 0.002(3) 0.007(2) 0.007(3)
C38 0.109(6) 0.076(5) 0.103(6) 0.034(4) 0.049(5) 0.009(4)
Cu1 0.0310(3) 0.0409(4) 0.0470(4) -0.0042(3) 0.0094(3) 0.0007(3)
N1 0.084(4) 0.066(4) 0.071(4) -0.019(3) 0.032(3) -0.014(3)
O1 0.070(2) 0.049(2) 0.044(2) 0.0079(18) 0.0132(19) -0.0004(19)
O2 0.066(3) 0.065(3) 0.083(3) 0.027(2) 0.031(2) 0.007(2)
O3 0.086(3) 0.060(3) 0.073(3) -0.005(2) 0.032(3) 0.002(2)
O4 0.101(3) 0.077(3) 0.056(3) -0.007(2) 0.023(2) -0.008(3)
P1 0.0296(6) 0.0352(7) 0.0361(7) 0.0005(6) 0.0087(5) 0.0002(5)
P2 0.0295(6) 0.0419(8) 0.0476(8) -0.0029(6) 0.0086(6) 0.0012(5)

loop_
_atom_type_symbol
_atom_type_description
_atom_type_scat_dispersion_real
_atom_type_scat_dispersion_imag
_atom_type_scat_source
C C 0.0033 0.0016 'International Tables Vol C Tables 4.2.6.8 and 6.1.1.4'
H H 0.0000 0.0000 'International Tables Vol C Tables 4.2.6.8 and 6.1.1.4'
Cu Cu 0.3201 1.2651 'International Tables Vol C Tables 4.2.6.8 and 6.1.1.4'
N N 0.0061 0.0033 'International Tables Vol C Tables 4.2.6.8 and 6.1.1.4'
O O 0.0106 0.0060 'International Tables Vol C Tables 4.2.6.8 and 6.1.1.4'
P P 0.1023 0.0942 'International Tables Vol C Tables 4.2.6.8 and 6.1.1.4'

loop_
_geom_angle_atom_site_label_1
_geom_angle_atom_site_label_2
_geom_angle_atom_site_label_3
_geom_angle
_geom_angle_site_symmetry_1
_geom_angle_site_symmetry_3
_geom_angle_publ_flag
C2 C1 C6 117.9(5) . . ?
C2 C1 P1 119.9(4) . . ?
C6 C1 P1 122.2(4) . . ?
C3 C2 C1 121.1(5) . . ?
C3 C2 H2 119.5 . . ?
C1 C2 H2 119.4 . . ?
C2 C3 C4 121.4(6) . . ?
C2 C3 H3 119.2 . . ?
C4 C3 H3 119.4 . . ?
C5 C4 C3 118.3(5) . . ?
C5 C4 H4 120.9 . . ?
C3 C4 H4 120.8 . . ?
C4 C5 C6 121.4(6) . . ?
C4 C5 H5 119.4 . . ?
C6 C5 H5 119.2 . . ?
C1 C6 C5 119.9(6) . . ?
C1 C6 H6 120.0 . . ?
C5 C6 H6 120.1 . . ?
C8 C7 C12 118.4(5) . . ?
C8 C7 P1 123.7(4) . . ?
C12 C7 P1 117.9(4) . . ?
C7 C8 C9 120.4(5) . . ?
C7 C8 H8 119.8 . . ?
C9 C8 H8 119.8 . . ?
C8 C9 C10 120.8(6) . . ?
C8 C9 H9 119.5 . . ?
C10 C9 H9 119.7 . . ?
C11 C10 C9 118.9(5) . . ?
C11 C10 H10 120.6 . . ?
C9 C10 H10 120.5 . . ?
C10 C11 C12 120.9(5) . . ?
C10 C11 H11 119.6 . . ?
C12 C11 H11 119.6 . . ?
C11 C12 C7 120.7(5) . . ?
C11 C12 H12 119.6 . . ?
C7 C12 H12 119.7 . . ?
C14 C13 C18 118.0(5) . . ?
C14 C13 P1 123.6(4) . . ?
C18 C13 P1 118.3(4) . . ?
C13 C14 C15 121.3(5) . . ?
C13 C14 H14 119.4 . . ?
C15 C14 H14 119.3 . . ?
C16 C15 C14 119.7(6) . . ?
C16 C15 H15 120.1 . . ?
C14 C15 H15 120.2 . . ?
C15 C16 C17 120.7(5) . . ?
C15 C16 H16 119.6 . . ?
C17 C16 H16 119.6 . . ?
C16 C17 C18 119.4(5) . . ?
C16 C17 H17 120.3 . . ?
C18 C17 H17 120.3 . . ?
O1 C18 C17 123.9(5) . . ?
O1 C18 C13 115.2(4) . . ?
C17 C18 C13 120.9(5) . . ?
O1 C19 H19A 109.4 . . ?
O1 C19 H19B 109.4 . . ?
H19A C19 H19B 109.5 . . ?
O1 C19 H19C 109.6 . . ?
H19A C19 H19C 109.5 . . ?
H19B C19 H19C 109.5 . . ?
C21 C20 C25 117.9(5) . . ?
C21 C20 P2 119.0(4) . . ?
C25 C20 P2 123.1(4) . . ?
C22 C21 C20 120.9(5) . . ?
C22 C21 H21 119.6 . . ?
C20 C21 H21 119.5 . . ?
C23 C22 C21 120.2(5) . . ?
C23 C22 H22 119.9 . . ?
C21 C22 H22 119.9 . . ?
C22 C23 C24 120.1(6) . . ?
C22 C23 H23 120.0 . . ?
C24 C23 H23 119.9 . . ?
C23 C24 C25 120.4(5) . . ?
C23 C24 H24 119.8 . . ?
C25 C24 H24 119.8 . . ?
C24 C25 C20 120.6(5) . . ?
C24 C25 H25 119.7 . . ?
C20 C25 H25 119.6 . . ?
C31 C26 C27 118.5(5) . . ?
C31 C26 P2 123.2(4) . . ?
C27 C26 P2 118.3(4) . . ?
C28 C27 C26 120.2(5) . . ?
C28 C27 H27 119.9 . . ?
C26 C27 H27 119.9 . . ?
C29 C28 C27 120.8(6) . . ?
C29 C28 H28 119.6 . . ?
C27 C28 H28 119.7 . . ?
C28 C29 C30 120.0(6) . . ?
C28 C29 H29 120.0 . . ?
C30 C29 H29 120.0 . . ?
C29 C30 C31 119.8(6) . . ?
C29 C30 H30 120.1 . . ?
C31 C30 H30 120.1 . . ?
C30 C31 C26 120.7(6) . . ?
C30 C31 H31 119.7 . . ?
C26 C31 H31 119.6 . . ?
C37 C32 C33 117.9(5) . . ?
C37 C32 P2 117.6(4) . . ?
C33 C32 P2 124.5(4) . . ?
C34 C33 C32 121.4(6) . . ?
C34 C33 H33 119.3 . . ?
C32 C33 H33 119.3 . . ?
C33 C34 C35 119.3(6) . . ?
C33 C34 H34 120.4 . . ?
C35 C34 H34 120.3 . . ?
C36 C35 C34 121.4(6) . . ?
C36 C35 H35 119.2 . . ?
C34 C35 H35 119.5 . . ?
C35 C36 C37 118.1(6) . . ?
C35 C36 H36 121.1 . . ?
C37 C36 H36 120.9 . . ?
O2 C37 C32 113.5(5) . . ?
O2 C37 C36 124.5(5) . . ?
C32 C37 C36 122.0(5) . . ?
O2 C38 H38A 109.4 . . ?
O2 C38 H38B 109.6 . . ?
H38A C38 H38B 109.5 . . ?
O2 C38 H38C 109.4 . . ?
H38A C38 H38C 109.5 . . ?
H38B C38 H38C 109.5 . . ?
O3 Cu1 P1 117.98(12) . . ?
O3 Cu1 P2 112.47(13) . . ?
P1 Cu1 P2 129.45(5) . . ?
O3 Cu1 O4 55.38(17) . . ?
P1 Cu1 O4 99.17(13) . . ?
P2 Cu1 O4 111.82(12) . . ?
O3 N1 O4 114.8(5) . . ?
C18 O1 C19 117.2(4) . . ?
C37 O2 C38 118.2(5) . . ?
N1 O3 Cu1 100.7(4) . . ?
N1 O4 Cu1 89.1(4) . . ?
C13 P1 C1 102.7(2) . . ?
C13 P1 C7 102.7(2) . . ?
C1 P1 C7 104.0(2) . . ?
C13 P1 Cu1 119.59(15) . . ?
C1 P1 Cu1 119.14(17) . . ?
C7 P1 Cu1 106.55(15) . . ?
C20 P2 C32 103.3(2) . . ?
C20 P2 C26 104.7(2) . . ?
C32 P2 C26 102.6(2) . . ?
C20 P2 Cu1 110.58(16) . . ?
C32 P2 Cu1 116.48(16) . . ?
C26 P2 Cu1 117.63(15) . . ?

loop_
_geom_bond_atom_site_label_1
_geom_bond_atom_site_label_2
_geom_bond_distance
_geom_bond_site_symmetry_2
_geom_bond_publ_flag
C1 C2 1.368(7) . ?
C1 C6 1.382(7) . ?
C1 P1 1.825(5) . ?
C2 C3 1.372(7) . ?
C2 H2 0.9300 . ?
C3 C4 1.370(9) . ?
C3 H3 0.9301 . ?
C4 C5 1.346(9) . ?
C4 H4 0.9302 . ?
C5 C6 1.401(8) . ?
C5 H5 0.9301 . ?
C6 H6 0.9300 . ?
C7 C8 1.376(7) . ?
C7 C12 1.383(7) . ?
C7 P1 1.829(5) . ?
C8 C9 1.376(8) . ?
C8 H8 0.9301 . ?
C9 C10 1.381(9) . ?
C9 H9 0.9299 . ?
C10 C11 1.356(8) . ?
C10 H10 0.9300 . ?
C11 C12 1.376(7) . ?
C11 H11 0.9298 . ?
C12 H12 0.9298 . ?
C13 C14 1.382(7) . ?
C13 C18 1.394(7) . ?
C13 P1 1.821(5) . ?
C14 C15 1.381(8) . ?
C14 H14 0.9299 . ?
C15 C16 1.364(8) . ?
C15 H15 0.9300 . ?
C16 C17 1.380(8) . ?
C16 H16 0.9300 . ?
C17 C18 1.382(7) . ?
C17 H17 0.9300 . ?
C18 O1 1.370(6) . ?
C19 O1 1.425(6) . ?
C19 H19A 0.9603 . ?
C19 H19B 0.9600 . ?
C19 H19C 0.9599 . ?
C20 C21 1.379(7) . ?
C20 C25 1.393(7) . ?
C20 P2 1.826(5) . ?
C21 C22 1.374(8) . ?
C21 H21 0.9300 . ?
C22 C23 1.360(8) . ?
C22 H22 0.9298 . ?
C23 C24 1.362(7) . ?
C23 H23 0.9300 . ?
C24 C25 1.367(7) . ?
C24 H24 0.9298 . ?
C25 H25 0.9300 . ?
C26 C31 1.385(7) . ?
C26 C27 1.391(7) . ?
C26 P2 1.833(5) . ?
C27 C28 1.376(8) . ?
C27 H27 0.9298 . ?
C28 C29 1.360(9) . ?
C28 H28 0.9301 . ?
C29 C30 1.378(9) . ?
C29 H29 0.9300 . ?
C30 C31 1.380(8) . ?
C30 H30 0.9300 . ?
C31 H31 0.9300 . ?
C32 C37 1.381(7) . ?
C32 C33 1.388(7) . ?
C32 P2 1.824(5) . ?
C33 C34 1.374(7) . ?
C33 H33 0.9301 . ?
C34 C35 1.380(8) . ?
C34 H34 0.9299 . ?
C35 C36 1.375(8) . ?
C35 H35 0.9301 . ?
C36 C37 1.393(7) . ?
C36 H36 0.9301 . ?
C37 O2 1.361(6) . ?
C38 O2 1.443(7) . ?
C38 H38A 0.9600 . ?
C38 H38B 0.9600 . ?
C38 H38C 0.9600 . ?
Cu1 O3 2.116(4) . ?
Cu1 P1 2.2333(13) . ?
Cu1 P2 2.2358(13) . ?
Cu1 O4 2.344(4) . ?
N1 O3 1.227(6) . ?
N1 O4 1.245(7) . ?
